data_2004463
loop_
_publ_author_name
'Lam, Y.-L.'
'Koh, L.-L.'
'Huang, H.-H.'

_publ_section_title
;
 1,1'-Diphenyl-1,1'-bicyclopropyl and 1,1'-Diphenyl-1,1'-bicyclobutyl
;
_journal_issue 2
_journal_name_full 'Acta Crystallographica Section C'
_journal_page_first 397
_journal_page_last 400
_journal_paper_doi 10.1107/S0108270195011929
_journal_volume 52
_journal_year 1996
_chemical_formula_sum 'C18 H18'
_chemical_formula_weight 234.3
_space_group_IT_number 14
_symmetry_cell_setting monoclinic
_symmetry_space_group_name_Hall '-P 2yn'
_symmetry_space_group_name_H-M 'P 1 21/n 1'
_atom_type_scat_source IntTabIV
_cell_angle_alpha 90
_cell_angle_beta 91.28(3)
_cell_angle_gamma 90
_cell_formula_units_Z 2
_cell_length_a 7.679(2)
_cell_length_b 5.891(1)
_cell_length_c 14.800(3)
_cell_measurement_reflns_used 15
_cell_measurement_temperature 298
_cell_measurement_theta_max 12.8
_cell_measurement_theta_min 2.8
_cell_volume 669.3(2)
_computing_cell_refinement P3
_computing_data_collection 'P3 (Siemens, 1989)'
_computing_data_reduction 'SHELXTL-Plus (Siemens, 1989)'
_computing_molecular_graphics SHELXTL-Plus
_computing_publication_material SHELXTL-Plus
_computing_structure_refinement SHELXTL-Plus
_computing_structure_solution SHELXTL-Plus
_diffrn_measurement_device 'Siemens R3m/V'
_diffrn_measurement_method '\w scans'
_diffrn_radiation_type MoK\a
_diffrn_radiation_wavelength 0.71073
_diffrn_reflns_av_R_equivalents 0.0316
_diffrn_reflns_limit_h_max 9
_diffrn_reflns_limit_h_min 0
_diffrn_reflns_limit_k_max 7
_diffrn_reflns_limit_k_min 0
_diffrn_reflns_limit_l_max 17
_diffrn_reflns_limit_l_min -17
_diffrn_reflns_number 1270
_diffrn_reflns_theta_max 24
_diffrn_standards_decay_% +-1.5
_diffrn_standards_interval_count 97
_diffrn_standards_number 3
_exptl_absorpt_coefficient_mu 0.065
_exptl_absorpt_correction_type none
_exptl_crystal_colour colourless
_exptl_crystal_density_diffrn 1.163
_exptl_crystal_density_method none
_exptl_crystal_description plate
_exptl_crystal_size_max 0.40
_exptl_crystal_size_mid 0.30
_exptl_crystal_size_min 0.30
_refine_diff_density_max 0.16
_refine_diff_density_min -0.12
_refine_ls_extinction_coef '\c = 0.0016(10)'
_refine_ls_extinction_method 'F^*^ = F[1 + 0.002\cF^2^/sin(2\q)]^-1/4^'
_refine_ls_goodness_of_fit_obs 1.24
_refine_ls_hydrogen_treatment noref
_refine_ls_number_parameters 83
_refine_ls_number_reflns 720
_refine_ls_R_factor_obs 0.0397
_refine_ls_shift/esd_max 0.010
_refine_ls_structure_factor_coef F
_refine_ls_weighting_details 'w = 1/[\s^2^(F)+0.0006F^2^]'
_refine_ls_weighting_scheme calc
_refine_ls_wR_factor_obs 0.0473
_reflns_number_observed 720
_reflns_number_total 1178
_reflns_observed_criterion F>4\s(F)
_cod_data_source_file as1191.cif
_cod_data_source_block 1
_cod_depositor_comments
;
The following automatic conversions were performed:

'_refine_ls_weighting_scheme' value ' 1/[\s^2^(F)+0.0006F^2^]' was
changed to 'calc'. New tag '_refine_ls_weighting_details' was
created. The value of the new tag was set to 'w =
1/[\s^2^(F)+0.0006F^2^]'.

Automatic conversion script
Id: cif_fix_values 3143 2015-03-26 13:38:13Z robertas 
;
_cod_original_cell_volume 669.4(3)
_cod_original_sg_symbol_H-M 'P 21/n'
_cod_database_code 2004463

loop_
_symmetry_equiv_pos_as_xyz
x,y,z
1/2+x,1/2-y,1/2+z
-x,-y,-z
1/2-x,1/2+y,1/2-z

loop_
_atom_site_label
_atom_site_fract_x
_atom_site_fract_y
_atom_site_fract_z
_atom_site_U_iso_or_equiv
C(1) -.0722(2) .0412(3) .0306(1) .041(1)
C(2) -.2581(3) .0109(4) -.0006(1) .061(1)
C(3) -.1794(3) .2435(4) .0000(1) .059(1)
C(11) -.0376(2) .0229(3) .1311(1) .040(1)
C(12) .0482(3) .1953(3) .1784(1) .048(1)
C(13) .0775(3) .1806(4) .2706(1) .057(1)
C(14) .0223(3) -.0070(4) .3178(1) .059(1)
C(15) -.0620(3) -.1799(4) .2721(1) .059(1)
C(16) -.0914(3) -.1659(4) .1796(1) .050(1)
H(2A) -.3412 -.0236 .0440 .075
H(2B) -.2787 -.0598 -.0575 .075
H(3A) -.1536 .3104 -.0565 .075
H(3B) -.2162 .3467 .0450 .075
H(12A) .0875 .3240 .1460 .060
H(13A) .1354 .3006 .3019 .075
H(14A) .0427 -.0177 .3812 .075
H(15A) -.1007 -.3091 .3044 .075
H(16A) -.1493 -.2861 .1485 .065

loop_
_geom_angle_atom_site_label_1
_geom_angle_atom_site_label_2
_geom_angle_atom_site_label_3
_geom_angle_site_symmetry_3
_geom_angle
_geom_angle_publ_flag
C(2) C(1) C(3) . 59.60(10) yes
C(3) C(1) C(11) . 115.8(2) yes
C(3) C(1) C(1) 3_555 118.1(2) yes
C(1) C(2) C(3) . 60.60(10) yes
C(1) C(11) C(12) . 121.0(2) yes
C(12) C(11) C(16) . 117.8(2) no
C(12) C(13) C(14) . 120.4(2) no
C(14) C(15) C(16) . 120.4(2) no
C(2) C(1) C(11) . 116.1(2) yes
C(2) C(1) C(1) 3_555 118.6(2) yes
C(11) C(1) C(1) 3_555 116.6(2) yes
C(1) C(3) C(2) . 59.80(10) yes
C(1) C(11) C(16) . 121.2(2) yes
C(11) C(12) C(13) . 121.1(2) no
C(13) C(14) C(15) . 119.4(2) no
C(11) C(16) C(15) . 120.9(2) no

loop_
_geom_bond_atom_site_label_1
_geom_bond_atom_site_label_2
_geom_bond_site_symmetry_2
_geom_bond_distance
_geom_bond_publ_flag
C(1) C(2) . 1.501(3) yes
C(1) C(11) . 1.508(3) yes
C(2) C(3) . 1.497(3) yes
C(11) C(16) . 1.392(3) no
C(13) C(14) . 1.380(3) no
C(15) C(16) . 1.385(3) no
C(1) C(3) . 1.512(3) yes
C(1) C(1) 3_555 1.527(4) yes
C(11) C(12) . 1.392(3) no
C(12) C(13) . 1.380(3) no
C(14) C(15) . 1.376(3) no

loop_
_geom_torsion_atom_site_label_1
_geom_torsion_atom_site_label_2
_geom_torsion_atom_site_label_3
_geom_torsion_atom_site_label_4
_geom_torsion_site_symmetry_1
_geom_torsion_site_symmetry_3
_geom_torsion_site_symmetry_4
_geom_torsion
_geom_torsion_publ_flag
C(3) C(1) C(1) C(2) . 3_555 3_555 111.3(2) yes
C(2) C(1) C(1) C(11) . 3_555 3_555 33.6(2) yes
C(11) C(1) C(1) C(3) . 3_555 3_555 35.1(2) yes
C(1) C(1) C(11) C(12) 3_555 . . 86.9(2) yes
C(1) C(1) C(3) C(2) 3_555 . . 108.4(2) yes
C(1) C(1) C(2) C(3) 3_555 . . -107.6(2) yes
